data_7005719
loop_
_publ_author_name
'Scapens, David'
'Adams, Harry'
'Johnson, Tony R.'
'Mann, Brian E.'
'Sawle, Philip'
'Aqil, Rehan'
'Perrior, Trevor'
'Motterlini, Roberto'

_publ_section_title
;
 [(Eta-C5H4R)Fe(CO)2X], X = Cl, Br, I, NO3, CO2Me and
 [(eta-C5H4R)Fe(CO)3]+, R = (CH2)nCO2Me (n = 0-2), and CO2CH2CH2OH: a
 new group of CO-releasing molecules.
;
_journal_issue 43
_journal_name_full 'Dalton transactions (Cambridge, England : 2003)'
_journal_page_first 4962
_journal_page_last 4973
_journal_paper_doi 10.1039/b704832g
_journal_year 2007
_chemical_formula_sum 'C11 H10 Fe O6'
_chemical_formula_weight 294.04
_chemical_name_systematic
;
?
;
_space_group_IT_number 14
_symmetry_cell_setting monoclinic
_symmetry_space_group_name_Hall '-P 2ybc'
_symmetry_space_group_name_H-M 'P 1 21/c 1'
_atom_sites_solution_hydrogens geom
_atom_sites_solution_primary direct
_atom_sites_solution_secondary difmap
_audit_creation_method SHELXL-97
_cell_angle_alpha 90.00
_cell_angle_beta 97.571(4)
_cell_angle_gamma 90.00
_cell_formula_units_Z 4
_cell_length_a 6.5711(14)
_cell_length_b 12.667(3)
_cell_length_c 14.092(3)
_cell_measurement_reflns_used 5795
_cell_measurement_temperature 150(2)
_cell_measurement_theta_max 27.52
_cell_measurement_theta_min 2.17
_cell_volume 1162.7(4)
_computing_cell_refinement 'Bruker smart'
_computing_data_collection 'Bruker smart'
_computing_data_reduction 'Bruker saint'
_computing_molecular_graphics 'Bruker SHELXTL'
_computing_publication_material 'Bruker SHELXTL'
_computing_structure_refinement 'SHELXL-97 (Sheldrick, 1997)'
_computing_structure_solution 'SHELXS-97 (Sheldrick, 1990)'
_diffrn_ambient_temperature 150(2)
_diffrn_detector_area_resol_mean 100
_diffrn_measured_fraction_theta_full 0.980
_diffrn_measured_fraction_theta_max 0.980
_diffrn_measurement_device_type 'Bruker smart'
_diffrn_measurement_method '\w scans'
_diffrn_radiation_monochromator graphite
_diffrn_radiation_source 'fine-focus sealed tube'
_diffrn_radiation_type MoK\a
_diffrn_radiation_wavelength 0.71073
_diffrn_reflns_av_R_equivalents 0.0362
_diffrn_reflns_av_sigmaI/netI 0.0281
_diffrn_reflns_limit_h_max 8
_diffrn_reflns_limit_h_min -8
_diffrn_reflns_limit_k_max 16
_diffrn_reflns_limit_k_min -16
_diffrn_reflns_limit_l_max 18
_diffrn_reflns_limit_l_min -18
_diffrn_reflns_number 12813
_diffrn_reflns_theta_full 27.52
_diffrn_reflns_theta_max 27.52
_diffrn_reflns_theta_min 2.17
_diffrn_standards_decay_% 0
_diffrn_standards_number 0
_exptl_absorpt_coefficient_mu 1.313
_exptl_absorpt_correction_T_max 0.7700
_exptl_absorpt_correction_T_min 0.6085
_exptl_absorpt_correction_type multi-scan
_exptl_absorpt_process_details SADABS
_exptl_crystal_colour red
_exptl_crystal_density_diffrn 1.680
_exptl_crystal_density_method 'not measured'
_exptl_crystal_description block
_exptl_crystal_F_000 600
_exptl_crystal_size_max 0.42
_exptl_crystal_size_mid 0.21
_exptl_crystal_size_min 0.21
_refine_diff_density_max 0.669
_refine_diff_density_min -0.243
_refine_diff_density_rms 0.084
_refine_ls_extinction_method none
_refine_ls_goodness_of_fit_ref 1.058
_refine_ls_hydrogen_treatment constr
_refine_ls_matrix_type full
_refine_ls_number_parameters 165
_refine_ls_number_reflns 2638
_refine_ls_number_restraints 0
_refine_ls_restrained_S_all 1.058
_refine_ls_R_factor_all 0.0387
_refine_ls_R_factor_gt 0.0299
_refine_ls_shift/su_max 0.002
_refine_ls_shift/su_mean 0.000
_refine_ls_structure_factor_coef Fsqd
_refine_ls_weighting_details 'calc w=1/[\s^2^(Fo^2^)+(0.0498P)^2^+0.0932P] where P=(Fo^2^+2Fc^2^)/3'
_refine_ls_weighting_scheme calc
_refine_ls_wR_factor_gt 0.0762
_refine_ls_wR_factor_ref 0.0802
_reflns_number_gt 2218
_reflns_number_total 2638
_reflns_threshold_expression >2sigma(I)
_cod_data_source_file b704832g.txt
_cod_data_source_block ime76m
_cod_depositor_comments
;
The following automatic conversions were performed:
'_symmetry_cell_setting' value 'Monoclinic' changed to 'monoclinic'
according to '/home/saulius/struct/CIF-dictionaries/cif_core.dic'
dictionary named 'cif_core.dic' version 2.4.1 from
2010-06-29.

'_exptl_absorpt_correction_type' value 'Multi-scan' changed
to 'multi-scan' according to
'/home/saulius/struct/CIF-dictionaries/cif_core.dic' dictionary named
'cif_core.dic' version 2.4.1 from 2010-06-29.

Automatic conversion script
Id: cif_fix_enum 1527 2010-12-29 10:47:43Z saulius 
;
_cod_original_sg_symbol_H-M P2(1)/c
_cod_database_code 7005719

loop_
_symmetry_equiv_pos_as_xyz
'x, y, z'
'-x, y+1/2, -z+1/2'
'-x, -y, -z'
'x, -y-1/2, z-1/2'

loop_
_atom_site_label
_atom_site_type_symbol
_atom_site_fract_x
_atom_site_fract_y
_atom_site_fract_z
_atom_site_U_iso_or_equiv
_atom_site_adp_type
_atom_site_occupancy
_atom_site_symmetry_multiplicity
_atom_site_calc_flag
_atom_site_refinement_flags
_atom_site_disorder_assembly
_atom_site_disorder_group
Fe1 Fe 0.51110(3) 0.756383(17) 0.396425(18) 0.01266(10) Uani 1 1 d . . .
O1 O 0.3665(2) 0.89707(10) 0.53648(10) 0.0271(3) Uani 1 1 d . . .
O2 O 0.8740(2) 0.88358(10) 0.38201(11) 0.0283(3) Uani 1 1 d . . .
O3 O 0.77254(18) 0.66479(9) 0.18236(9) 0.0186(3) Uani 1 1 d . . .
O4 O 0.7333(2) 0.51538(10) 0.26452(10) 0.0253(3) Uani 1 1 d . . .
O5 O 0.85612(18) 0.66368(9) 0.50418(9) 0.0195(3) Uani 1 1 d . . .
O6 O 0.56116(19) 0.62143(9) 0.55832(9) 0.0199(3) Uani 1 1 d . . .
C1 C 0.4241(3) 0.84113(13) 0.48239(14) 0.0179(4) Uani 1 1 d . . .
C2 C 0.7333(3) 0.83265(13) 0.38855(13) 0.0180(4) Uani 1 1 d . . .
C3 C 0.4212(3) 0.76053(13) 0.24763(14) 0.0159(4) Uani 1 1 d . . .
H3 H 0.4745 0.8099 0.2013 0.019 Uiso 1 1 calc R . .
C4 C 0.5049(3) 0.65875(13) 0.27617(13) 0.0153(4) Uani 1 1 d . . .
C5 C 0.3803(3) 0.61315(13) 0.34050(13) 0.0167(4) Uani 1 1 d . . .
H5 H 0.3997 0.5420 0.3711 0.020 Uiso 1 1 calc R . .
C6 C 0.2236(3) 0.68611(13) 0.35300(13) 0.0178(4) Uani 1 1 d . . .
H6 H 0.1122 0.6755 0.3940 0.021 Uiso 1 1 calc R . .
C7 C 0.2484(3) 0.77699(14) 0.29452(13) 0.0171(4) Uani 1 1 d . . .
H7 H 0.1576 0.8406 0.2880 0.021 Uiso 1 1 calc R . .
C8 C 0.6815(3) 0.60404(13) 0.24254(13) 0.0171(4) Uani 1 1 d . . .
C9 C 0.9316(3) 0.61219(15) 0.13775(14) 0.0216(4) Uani 1 1 d . . .
H9A H 1.0350 0.5833 0.1874 0.032 Uiso 1 1 calc R . .
H9B H 0.9967 0.6630 0.0988 0.032 Uiso 1 1 calc R . .
H9C H 0.8707 0.5547 0.0969 0.032 Uiso 1 1 calc R . .
C10 C 0.6468(3) 0.66902(13) 0.50085(12) 0.0153(4) Uani 1 1 d . . .
C11 C 0.9630(3) 0.60170(15) 0.58247(14) 0.0239(4) Uani 1 1 d . . .
H11A H 0.9259 0.6275 0.6435 0.036 Uiso 1 1 calc R . .
H11B H 1.1116 0.6086 0.5825 0.036 Uiso 1 1 calc R . .
H11C H 0.9235 0.5273 0.5741 0.036 Uiso 1 1 calc R . .

loop_
_atom_site_aniso_label
_atom_site_aniso_U_11
_atom_site_aniso_U_22
_atom_site_aniso_U_33
_atom_site_aniso_U_23
_atom_site_aniso_U_13
_atom_site_aniso_U_12
Fe1 0.01189(15) 0.01202(15) 0.01462(17) 0.00149(9) 0.00382(10) 0.00042(8)
O1 0.0278(7) 0.0264(7) 0.0287(8) -0.0064(6) 0.0104(6) 0.0054(6)
O2 0.0232(7) 0.0231(7) 0.0410(9) -0.0010(6) 0.0132(6) -0.0071(6)
O3 0.0176(6) 0.0156(6) 0.0242(7) 0.0014(5) 0.0087(5) 0.0049(5)
O4 0.0329(8) 0.0161(6) 0.0280(8) 0.0031(6) 0.0090(6) 0.0070(5)
O5 0.0147(6) 0.0225(6) 0.0207(7) 0.0035(5) 0.0007(5) 0.0014(5)
O6 0.0224(7) 0.0187(6) 0.0196(7) 0.0032(5) 0.0069(5) 0.0007(5)
C1 0.0145(8) 0.0181(8) 0.0212(10) 0.0040(7) 0.0031(7) 0.0003(7)
C2 0.0213(9) 0.0154(8) 0.0182(9) 0.0000(7) 0.0055(7) 0.0023(7)
C3 0.0157(9) 0.0157(8) 0.0164(10) 0.0022(7) 0.0029(7) 0.0005(6)
C4 0.0163(8) 0.0153(8) 0.0142(9) 0.0008(7) 0.0012(7) 0.0011(6)
C5 0.0182(9) 0.0150(8) 0.0166(9) -0.0006(7) 0.0004(7) -0.0046(6)
C6 0.0132(8) 0.0197(9) 0.0205(10) 0.0017(7) 0.0019(7) -0.0027(7)
C7 0.0143(8) 0.0205(8) 0.0162(9) 0.0016(7) 0.0010(7) 0.0004(7)
C8 0.0196(9) 0.0167(8) 0.0143(9) -0.0022(7) 0.0000(7) -0.0006(7)
C9 0.0186(9) 0.0226(9) 0.0249(10) -0.0017(8) 0.0079(8) 0.0055(7)
C10 0.0174(9) 0.0139(8) 0.0145(9) -0.0022(7) 0.0014(7) 0.0007(6)
C11 0.0218(10) 0.0233(10) 0.0250(11) 0.0057(8) -0.0025(8) 0.0034(7)

loop_
_atom_type_symbol
_atom_type_description
_atom_type_scat_dispersion_real
_atom_type_scat_dispersion_imag
_atom_type_scat_source
C C 0.0033 0.0016 'International Tables Vol C Tables 4.2.6.8 and 6.1.1.4'
H H 0.0000 0.0000 'International Tables Vol C Tables 4.2.6.8 and 6.1.1.4'
O O 0.0106 0.0060 'International Tables Vol C Tables 4.2.6.8 and 6.1.1.4'
Fe Fe 0.3463 0.8444 'International Tables Vol C Tables 4.2.6.8 and 6.1.1.4'

loop_
_geom_angle_atom_site_label_1
_geom_angle_atom_site_label_2
_geom_angle_atom_site_label_3
_geom_angle
_geom_angle_site_symmetry_1
_geom_angle_site_symmetry_3
_geom_angle_publ_flag
C2 Fe1 C1 93.18(8) . . ?
C2 Fe1 C10 93.33(8) . . ?
C1 Fe1 C10 89.11(8) . . ?
C2 Fe1 C4 101.55(7) . . ?
C1 Fe1 C4 159.90(8) . . ?
C10 Fe1 C4 103.45(7) . . ?
C2 Fe1 C3 92.85(8) . . ?
C1 Fe1 C3 126.44(7) . . ?
C10 Fe1 C3 143.44(7) . . ?
C4 Fe1 C3 40.08(6) . . ?
C2 Fe1 C6 158.53(8) . . ?
C1 Fe1 C6 95.57(7) . . ?
C10 Fe1 C6 106.35(7) . . ?
C4 Fe1 C6 66.06(7) . . ?
C3 Fe1 C6 66.25(7) . . ?
C2 Fe1 C7 119.88(8) . . ?
C1 Fe1 C7 94.69(8) . . ?
C10 Fe1 C7 146.20(7) . . ?
C4 Fe1 C7 66.15(7) . . ?
C3 Fe1 C7 38.88(7) . . ?
C6 Fe1 C7 39.87(7) . . ?
C2 Fe1 C5 138.12(8) . . ?
C1 Fe1 C5 128.58(8) . . ?
C10 Fe1 C5 85.28(7) . . ?
C4 Fe1 C5 39.49(7) . . ?
C3 Fe1 C5 66.60(7) . . ?
C6 Fe1 C5 39.09(7) . . ?
C7 Fe1 C5 66.23(7) . . ?
C8 O3 C9 114.63(13) . . ?
C10 O5 C11 115.71(13) . . ?
O1 C1 Fe1 178.70(17) . . ?
O2 C2 Fe1 178.33(17) . . ?
C7 C3 C4 107.77(16) . . ?
C7 C3 Fe1 70.88(11) . . ?
C4 C3 Fe1 69.62(10) . . ?
C5 C4 C3 108.13(15) . . ?
C5 C4 C8 123.71(15) . . ?
C3 C4 C8 128.07(16) . . ?
C5 C4 Fe1 71.05(10) . . ?
C3 C4 Fe1 70.29(10) . . ?
C8 C4 Fe1 127.05(12) . . ?
C6 C5 C4 107.73(15) . . ?
C6 C5 Fe1 70.08(10) . . ?
C4 C5 Fe1 69.46(10) . . ?
C5 C6 C7 108.23(16) . . ?
C5 C6 Fe1 70.83(10) . . ?
C7 C6 Fe1 70.29(10) . . ?
C3 C7 C6 108.13(16) . . ?
C3 C7 Fe1 70.24(11) . . ?
C6 C7 Fe1 69.85(10) . . ?
O4 C8 O3 124.32(16) . . ?
O4 C8 C4 124.14(16) . . ?
O3 C8 C4 111.51(14) . . ?
O6 C10 O5 120.43(15) . . ?
O6 C10 Fe1 125.46(13) . . ?
O5 C10 Fe1 114.11(11) . . ?

loop_
_geom_bond_atom_site_label_1
_geom_bond_atom_site_label_2
_geom_bond_distance
_geom_bond_site_symmetry_2
_geom_bond_publ_flag
Fe1 C2 1.7662(18) . ?
Fe1 C1 1.7689(19) . ?
Fe1 C10 1.9593(17) . ?
Fe1 C4 2.0939(18) . ?
Fe1 C3 2.1028(19) . ?
Fe1 C6 2.1052(17) . ?
Fe1 C7 2.1111(18) . ?
Fe1 C5 2.1150(17) . ?
O1 C1 1.141(2) . ?
O2 C2 1.141(2) . ?
O3 C8 1.343(2) . ?
O3 C9 1.451(2) . ?
O4 C8 1.202(2) . ?
O5 C10 1.372(2) . ?
O5 C11 1.457(2) . ?
O6 C10 1.206(2) . ?
C3 C7 1.402(2) . ?
C3 C4 1.438(2) . ?
C4 C5 1.422(2) . ?
C4 C8 1.482(2) . ?
C5 C6 1.412(2) . ?
C6 C7 1.437(2) . ?

loop_
_geom_torsion_atom_site_label_1
_geom_torsion_atom_site_label_2
_geom_torsion_atom_site_label_3
_geom_torsion_atom_site_label_4
_geom_torsion
_geom_torsion_site_symmetry_1
_geom_torsion_site_symmetry_2
_geom_torsion_site_symmetry_3
_geom_torsion_site_symmetry_4
_geom_torsion_publ_flag
C2 Fe1 C1 O1 82(7) . . . . ?
C10 Fe1 C1 O1 175(100) . . . . ?
C4 Fe1 C1 O1 -56(7) . . . . ?
C3 Fe1 C1 O1 -14(7) . . . . ?
C6 Fe1 C1 O1 -79(7) . . . . ?
C7 Fe1 C1 O1 -39(7) . . . . ?
C5 Fe1 C1 O1 -102(7) . . . . ?
C1 Fe1 C2 O2 -81(6) . . . . ?
C10 Fe1 C2 O2 -170(6) . . . . ?
C4 Fe1 C2 O2 86(6) . . . . ?
C3 Fe1 C2 O2 46(6) . . . . ?
C6 Fe1 C2 O2 33(6) . . . . ?
C7 Fe1 C2 O2 17(6) . . . . ?
C5 Fe1 C2 O2 103(6) . . . . ?
C2 Fe1 C3 C7 -137.14(11) . . . . ?
C1 Fe1 C3 C7 -41.07(13) . . . . ?
C10 Fe1 C3 C7 123.38(13) . . . . ?
C4 Fe1 C3 C7 118.25(15) . . . . ?
C6 Fe1 C3 C7 37.79(10) . . . . ?
C5 Fe1 C3 C7 80.61(11) . . . . ?
C2 Fe1 C3 C4 104.61(11) . . . . ?
C1 Fe1 C3 C4 -159.32(10) . . . . ?
C10 Fe1 C3 C4 5.13(17) . . . . ?
C6 Fe1 C3 C4 -80.46(11) . . . . ?
C7 Fe1 C3 C4 -118.25(15) . . . . ?
C5 Fe1 C3 C4 -37.64(10) . . . . ?
C7 C3 C4 C5 0.4(2) . . . . ?
Fe1 C3 C4 C5 61.31(12) . . . . ?
C7 C3 C4 C8 176.91(17) . . . . ?
Fe1 C3 C4 C8 -122.16(18) . . . . ?
C7 C3 C4 Fe1 -60.93(13) . . . . ?
C2 Fe1 C4 C5 161.26(11) . . . . ?
C1 Fe1 C4 C5 -62.4(2) . . . . ?
C10 Fe1 C4 C5 64.95(11) . . . . ?
C3 Fe1 C4 C5 -118.19(14) . . . . ?
C6 Fe1 C4 C5 -37.20(10) . . . . ?
C7 Fe1 C4 C5 -80.99(11) . . . . ?
C2 Fe1 C4 C3 -80.56(11) . . . . ?
C1 Fe1 C4 C3 55.7(2) . . . . ?
C10 Fe1 C4 C3 -176.86(10) . . . . ?
C6 Fe1 C4 C3 80.98(11) . . . . ?
C7 Fe1 C4 C3 37.20(10) . . . . ?
C5 Fe1 C4 C3 118.19(14) . . . . ?
C2 Fe1 C4 C8 42.83(16) . . . . ?
C1 Fe1 C4 C8 179.13(18) . . . . ?
C10 Fe1 C4 C8 -53.48(16) . . . . ?
C3 Fe1 C4 C8 123.38(19) . . . . ?
C6 Fe1 C4 C8 -155.63(17) . . . . ?
C7 Fe1 C4 C8 160.58(17) . . . . ?
C5 Fe1 C4 C8 -118.43(19) . . . . ?
C3 C4 C5 C6 -0.9(2) . . . . ?
C8 C4 C5 C6 -177.66(16) . . . . ?
Fe1 C4 C5 C6 59.88(12) . . . . ?
C3 C4 C5 Fe1 -60.82(12) . . . . ?
C8 C4 C5 Fe1 122.46(17) . . . . ?
C2 Fe1 C5 C6 -146.93(13) . . . . ?
C1 Fe1 C5 C6 38.27(14) . . . . ?
C10 Fe1 C5 C6 123.35(11) . . . . ?
C4 Fe1 C5 C6 -118.79(15) . . . . ?
C3 Fe1 C5 C6 -80.60(11) . . . . ?
C7 Fe1 C5 C6 -38.01(11) . . . . ?
C2 Fe1 C5 C4 -28.14(16) . . . . ?
C1 Fe1 C5 C4 157.06(11) . . . . ?
C10 Fe1 C5 C4 -117.86(11) . . . . ?
C3 Fe1 C5 C4 38.20(10) . . . . ?
C6 Fe1 C5 C4 118.79(15) . . . . ?
C7 Fe1 C5 C4 80.78(11) . . . . ?
C4 C5 C6 C7 1.1(2) . . . . ?
Fe1 C5 C6 C7 60.63(12) . . . . ?
C4 C5 C6 Fe1 -59.49(12) . . . . ?
C2 Fe1 C6 C5 95.5(2) . . . . ?
C1 Fe1 C6 C5 -150.89(11) . . . . ?
C10 Fe1 C6 C5 -60.18(12) . . . . ?
C4 Fe1 C6 C5 37.57(10) . . . . ?
C3 Fe1 C6 C5 81.58(11) . . . . ?
C7 Fe1 C6 C5 118.45(16) . . . . ?
C2 Fe1 C6 C7 -22.9(2) . . . . ?
C1 Fe1 C6 C7 90.65(12) . . . . ?
C10 Fe1 C6 C7 -178.64(10) . . . . ?
C4 Fe1 C6 C7 -80.88(11) . . . . ?
C3 Fe1 C6 C7 -36.87(10) . . . . ?
C5 Fe1 C6 C7 -118.45(16) . . . . ?
C4 C3 C7 C6 0.3(2) . . . . ?
Fe1 C3 C7 C6 -59.81(13) . . . . ?
C4 C3 C7 Fe1 60.13(13) . . . . ?
C5 C6 C7 C3 -0.9(2) . . . . ?
Fe1 C6 C7 C3 60.06(13) . . . . ?
C5 C6 C7 Fe1 -60.97(12) . . . . ?
C2 Fe1 C7 C3 51.58(13) . . . . ?
C1 Fe1 C7 C3 147.97(11) . . . . ?
C10 Fe1 C7 C3 -116.60(13) . . . . ?
C4 Fe1 C7 C3 -38.33(10) . . . . ?
C6 Fe1 C7 C3 -118.95(15) . . . . ?
C5 Fe1 C7 C3 -81.67(11) . . . . ?
C2 Fe1 C7 C6 170.54(11) . . . . ?
C1 Fe1 C7 C6 -93.08(11) . . . . ?
C10 Fe1 C7 C6 2.35(18) . . . . ?
C4 Fe1 C7 C6 80.63(11) . . . . ?
C3 Fe1 C7 C6 118.95(15) . . . . ?
C5 Fe1 C7 C6 37.29(10) . . . . ?
C9 O3 C8 O4 5.0(2) . . . . ?
C9 O3 C8 C4 -173.17(15) . . . . ?
C5 C4 C8 O4 1.8(3) . . . . ?
C3 C4 C8 O4 -174.22(18) . . . . ?
Fe1 C4 C8 O4 92.6(2) . . . . ?
C5 C4 C8 O3 -179.99(15) . . . . ?
C3 C4 C8 O3 4.0(3) . . . . ?
Fe1 C4 C8 O3 -89.15(17) . . . . ?
C11 O5 C10 O6 -2.4(2) . . . . ?
C11 O5 C10 Fe1 178.41(12) . . . . ?
C2 Fe1 C10 O6 156.21(16) . . . . ?
C1 Fe1 C10 O6 63.08(16) . . . . ?
C4 Fe1 C10 O6 -101.08(16) . . . . ?
C3 Fe1 C10 O6 -104.47(17) . . . . ?
C6 Fe1 C10 O6 -32.47(17) . . . . ?
C7 Fe1 C10 O6 -34.0(2) . . . . ?
C5 Fe1 C10 O6 -65.76(16) . . . . ?
C2 Fe1 C10 O5 -24.68(13) . . . . ?
C1 Fe1 C10 O5 -117.81(12) . . . . ?
C4 Fe1 C10 O5 78.04(12) . . . . ?
C3 Fe1 C10 O5 74.64(17) . . . . ?
C6 Fe1 C10 O5 146.65(11) . . . . ?
C7 Fe1 C10 O5 145.07(12) . . . . ?
C5 Fe1 C10 O5 113.35(12) . . . . ?
